data_7226015
loop_
_publ_author_name
'Zhang, Songlin'
'Bie, Wen-Feng'

_publ_section_title
;
 Isolation and Characterization of Copper(III) Trifluoromethyl Complexes
 and Reactivity Studies of Aerobic Trifluoromethylation of Arylboronic
 Acids
;
_journal_name_full 'RSC Adv.'
_journal_paper_doi 10.1039/C6RA10302B
_journal_year 2016
_chemical_formula_moiety 'C55 H47 Ag2 Br2 Cl2 P3'
_chemical_formula_sum 'C55 H47 Ag2 Br2 Cl2 P3'
_chemical_formula_weight 1247.30
_chemical_name_systematic
; 
 ? 
;
_space_group_IT_number 14
_symmetry_cell_setting monoclinic
_symmetry_space_group_name_Hall '-P 2ybc'
_symmetry_space_group_name_H-M 'P 1 21/c 1'
_atom_sites_solution_hydrogens geom
_atom_sites_solution_primary direct
_atom_sites_solution_secondary difmap
_audit_creation_method SHELXL-97
_audit_update_record
;
2015-05-22 deposited with the CCDC.
2016-07-21 downloaded from the CCDC.
;
_cell_angle_alpha 90.00
_cell_angle_beta 111.5920(10)
_cell_angle_gamma 90.00
_cell_formula_units_Z 4
_cell_length_a 16.3137(7)
_cell_length_b 18.3199(9)
_cell_length_c 18.5850(9)
_cell_measurement_reflns_used 9685
_cell_measurement_temperature 153(2)
_cell_measurement_theta_max 28.24
_cell_measurement_theta_min 2.50
_cell_volume 5164.6(4)
_computing_cell_refinement 'Bruker SAINT'
_computing_data_collection 'Bruker APEX2'
_computing_data_reduction 'Bruker SAINT'
_computing_molecular_graphics 'Bruker SHELXTL'
_computing_publication_material 'Bruker SHELXTL'
_computing_structure_refinement 'SHELXL-97 (Sheldrick, 1997)'
_computing_structure_solution 'SHELXS-97 (Sheldrick, 1990)'
_diffrn_ambient_temperature 153(2)
_diffrn_measured_fraction_theta_full 0.995
_diffrn_measured_fraction_theta_max 0.995
_diffrn_measurement_device_type 'Bruker APEX-II CCD'
_diffrn_measurement_method '\f and \w scans'
_diffrn_radiation_monochromator graphite
_diffrn_radiation_source 'fine-focus sealed tube'
_diffrn_radiation_type MoK\a
_diffrn_radiation_wavelength 0.71073
_diffrn_reflns_av_R_equivalents 0.0619
_diffrn_reflns_av_sigmaI/netI 0.0330
_diffrn_reflns_limit_h_max 21
_diffrn_reflns_limit_h_min -21
_diffrn_reflns_limit_k_max 24
_diffrn_reflns_limit_k_min -24
_diffrn_reflns_limit_l_max 24
_diffrn_reflns_limit_l_min -24
_diffrn_reflns_number 143561
_diffrn_reflns_theta_full 28.41
_diffrn_reflns_theta_max 28.41
_diffrn_reflns_theta_min 2.22
_exptl_absorpt_coefficient_mu 2.538
_exptl_absorpt_correction_T_max 0.5165
_exptl_absorpt_correction_T_min 0.4014
_exptl_absorpt_correction_type multi-scan
_exptl_absorpt_process_details 'Jacobson, R. (1998) Private communication'
_exptl_crystal_colour colourless
_exptl_crystal_density_diffrn 1.604
_exptl_crystal_density_method 'not measured'
_exptl_crystal_description block
_exptl_crystal_F_000 2480
_exptl_crystal_size_max 0.44
_exptl_crystal_size_mid 0.40
_exptl_crystal_size_min 0.30
_refine_diff_density_max 0.526
_refine_diff_density_min -0.763
_refine_diff_density_rms 0.088
_refine_ls_extinction_method none
_refine_ls_goodness_of_fit_ref 1.041
_refine_ls_hydrogen_treatment constr
_refine_ls_matrix_type full
_refine_ls_number_parameters 577
_refine_ls_number_reflns 12907
_refine_ls_number_restraints 0
_refine_ls_restrained_S_all 1.041
_refine_ls_R_factor_all 0.0448
_refine_ls_R_factor_gt 0.0277
_refine_ls_shift/su_max 0.003
_refine_ls_shift/su_mean 0.000
_refine_ls_structure_factor_coef Fsqd
_refine_ls_weighting_details 'calc w=1/[\s^2^(Fo^2^)+(0.0195P)^2^+4.6826P] where P=(Fo^2^+2Fc^2^)/3'
_refine_ls_weighting_scheme calc
_refine_ls_wR_factor_gt 0.0545
_refine_ls_wR_factor_ref 0.0603
_reflns_number_gt 10415
_reflns_number_total 12907
_reflns_threshold_expression >2sigma(I)
_cod_data_source_file c6ra10302b2.cif
_cod_data_source_block jiang39b1_0m
_cod_depositor_comments
;
The following automatic conversions were performed:

'_symmetry_cell_setting' value 'Monoclinic' changed to 'monoclinic'
according to
/usr/data/users/saulius/crontab/automatic-downloads/rss-feeds/RSC/lib/dictionaries/cif_core.dic
dictionary named 'cif_core.dic' version 2.4.2 from 2011-04-26.

Automatic conversion script
Id: cif_fix_values 4268 2015-11-12 08:31:59Z antanas 
;
_cod_original_sg_symbol_H-M 'P 21/c'
_cod_database_code 7226015

loop_
_symmetry_equiv_pos_as_xyz
'x, y, z'
'-x, y+1/2, -z+1/2'
'-x, -y, -z'
'x, -y-1/2, z-1/2'

loop_
_atom_site_label
_atom_site_type_symbol
_atom_site_fract_x
_atom_site_fract_y
_atom_site_fract_z
_atom_site_U_iso_or_equiv
_atom_site_adp_type
_atom_site_occupancy
_atom_site_symmetry_multiplicity
_atom_site_calc_flag
_atom_site_refinement_flags
Ag1 Ag 0.672935(10) 0.925727(9) 0.805631(9) 0.01888(4) Uani 1 1 d .
Ag2 Ag 0.839837(11) 0.912236(10) 0.744962(10) 0.02504(5) Uani 1 1 d .
Br1 Br 0.755855(15) 0.802587(12) 0.779016(13) 0.02246(5) Uani 1 1 d .
Br2 Br 0.753992(14) 1.031434(12) 0.744515(14) 0.02270(5) Uani 1 1 d .
Cl1 Cl 0.77902(5) 0.01349(4) 0.54962(5) 0.04968(19) Uani 1 1 d .
Cl2 Cl 0.80528(5) 0.11328(6) 0.43857(6) 0.0698(3) Uani 1 1 d .
P1 P 0.51851(3) 0.91432(3) 0.71880(3) 0.01450(11) Uani 1 1 d .
P2 P 0.73216(4) 0.94584(3) 0.94520(3) 0.01727(11) Uani 1 1 d .
P3 P 0.96462(4) 0.88804(3) 0.71008(3) 0.01871(12) Uani 1 1 d .
C1 C 0.50120(14) 0.90296(11) 0.61694(12) 0.0164(4) Uani 1 1 d .
C2 C 0.56932(15) 0.92298(12) 0.59311(13) 0.0226(5) Uani 1 1 d .
H2 H 0.6229 0.9412 0.6298 0.027 Uiso 1 1 calc R
C3 C 0.55944(17) 0.91648(14) 0.51613(14) 0.0308(6) Uani 1 1 d .
H3 H 0.6068 0.9294 0.5005 0.037 Uiso 1 1 calc R
C4 C 0.48124(17) 0.89140(13) 0.46199(14) 0.0295(6) Uani 1 1 d .
H4 H 0.4742 0.8883 0.4090 0.035 Uiso 1 1 calc R
C5 C 0.41368(16) 0.87097(13) 0.48515(14) 0.0283(5) Uani 1 1 d .
H5 H 0.3600 0.8532 0.4481 0.034 Uiso 1 1 calc R
C6 C 0.42332(15) 0.87607(13) 0.56222(13) 0.0244(5) Uani 1 1 d .
H6 H 0.3766 0.8612 0.5778 0.029 Uiso 1 1 calc R
C7 C 0.45797(14) 0.99637(11) 0.72449(13) 0.0178(4) Uani 1 1 d .
C8 C 0.39856(15) 1.03133(13) 0.66069(15) 0.0264(5) Uani 1 1 d .
H8 H 0.3869 1.0124 0.6103 0.032 Uiso 1 1 calc R
C9 C 0.35584(17) 1.09422(14) 0.67028(17) 0.0343(6) Uani 1 1 d .
H9 H 0.3159 1.1186 0.6262 0.041 Uiso 1 1 calc R
C10 C 0.37108(16) 1.12135(13) 0.74324(18) 0.0340(6) Uani 1 1 d .
H10 H 0.3412 1.1640 0.7493 0.041 Uiso 1 1 calc R
C11 C 0.42969(17) 1.08669(13) 0.80747(17) 0.0333(6) Uani 1 1 d .
H11 H 0.4399 1.1051 0.8578 0.040 Uiso 1 1 calc R
C12 C 0.47345(16) 1.02500(13) 0.79802(14) 0.0265(5) Uani 1 1 d .
H12 H 0.5147 1.0017 0.8422 0.032 Uiso 1 1 calc R
C13 C 0.45269(13) 0.84103(11) 0.73743(12) 0.0164(4) Uani 1 1 d .
C14 C 0.48590(16) 0.77034(13) 0.74539(15) 0.0291(5) Uani 1 1 d .
H14 H 0.5414 0.7615 0.7413 0.035 Uiso 1 1 calc R
C15 C 0.43905(17) 0.71285(13) 0.75923(16) 0.0334(6) Uani 1 1 d .
H15 H 0.4621 0.6647 0.7635 0.040 Uiso 1 1 calc R
C16 C 0.35952(16) 0.72453(13) 0.76683(15) 0.0295(5) Uani 1 1 d .
H16 H 0.3276 0.6849 0.7767 0.035 Uiso 1 1 calc R
C17 C 0.32666(17) 0.79435(14) 0.75998(19) 0.0403(7) Uani 1 1 d .
H17 H 0.2719 0.8030 0.7655 0.048 Uiso 1 1 calc R
C18 C 0.37268(16) 0.85230(13) 0.74506(16) 0.0318(6) Uani 1 1 d .
H18 H 0.3489 0.9002 0.7401 0.038 Uiso 1 1 calc R
C19 C 0.68865(14) 0.87720(12) 0.99227(13) 0.0198(5) Uani 1 1 d .
C20 C 0.60999(17) 0.84316(14) 0.94906(15) 0.0331(6) Uani 1 1 d .
H20 H 0.5805 0.8561 0.8963 0.040 Uiso 1 1 calc R
C21 C 0.5741(2) 0.79066(16) 0.98206(18) 0.0453(7) Uani 1 1 d .
H21 H 0.5199 0.7680 0.9520 0.054 Uiso 1 1 calc R
C22 C 0.6165(2) 0.77119(15) 1.05805(17) 0.0414(7) Uani 1 1 d .
H22 H 0.5916 0.7352 1.0808 0.050 Uiso 1 1 calc R
C23 C 0.69494(19) 0.80390(14) 1.10113(15) 0.0347(6) Uani 1 1 d .
H23 H 0.7246 0.7901 1.1536 0.042 Uiso 1 1 calc R
C24 C 0.73134(17) 0.85690(13) 1.06869(14) 0.0278(5) Uani 1 1 d .
H24 H 0.7856 0.8793 1.0990 0.033 Uiso 1 1 calc R
C25 C 0.85068(14) 0.93931(12) 0.99768(12) 0.0199(5) Uani 1 1 d .
C26 C 0.89399(15) 0.88231(13) 0.97767(14) 0.0262(5) Uani 1 1 d .
H26 H 0.8623 0.8507 0.9362 0.031 Uiso 1 1 calc R
C27 C 0.98355(16) 0.87119(15) 1.01792(15) 0.0337(6) Uani 1 1 d .
H27 H 1.0126 0.8313 1.0048 0.040 Uiso 1 1 calc R
C28 C 1.03038(16) 0.91813(15) 1.07701(14) 0.0339(6) Uani 1 1 d .
H28 H 1.0918 0.9111 1.1041 0.041 Uiso 1 1 calc R
C29 C 0.98759(17) 0.97505(16) 1.09625(14) 0.0362(6) Uani 1 1 d .
H29 H 1.0199 1.0074 1.1367 0.043 Uiso 1 1 calc R
C30 C 0.89776(16) 0.98607(14) 1.05734(14) 0.0294(5) Uani 1 1 d .
H30 H 0.8688 1.0254 1.0715 0.035 Uiso 1 1 calc R
C31 C 0.69968(15) 1.03275(12) 0.97436(13) 0.0230(5) Uani 1 1 d .
C32 C 0.6678(2) 1.03934(16) 1.03316(18) 0.0508(8) Uani 1 1 d .
H32 H 0.6639 0.9976 1.0620 0.061 Uiso 1 1 calc R
C33 C 0.6413(3) 1.10682(19) 1.0501(2) 0.0748(13) Uani 1 1 d .
H33 H 0.6188 1.1110 1.0904 0.090 Uiso 1 1 calc R
C34 C 0.6473(2) 1.16778(17) 1.0094(2) 0.0591(9) Uani 1 1 d .
H34 H 0.6300 1.2141 1.0221 0.071 Uiso 1 1 calc R
C35 C 0.6782(2) 1.16171(15) 0.95101(18) 0.0455(7) Uani 1 1 d .
H35 H 0.6818 1.2038 0.9224 0.055 Uiso 1 1 calc R
C36 C 0.70432(18) 1.09454(13) 0.93301(16) 0.0337(6) Uani 1 1 d .
H36 H 0.7256 1.0907 0.8920 0.040 Uiso 1 1 calc R
C37 C 0.92970(14) 0.86194(12) 0.60896(13) 0.0218(5) Uani 1 1 d .
C38 C 0.85169(16) 0.82279(13) 0.57658(15) 0.0305(6) Uani 1 1 d .
H38 H 0.8176 0.8115 0.6070 0.037 Uiso 1 1 calc R
C39 C 0.82346(18) 0.80024(14) 0.50016(16) 0.0384(7) Uani 1 1 d .
H39 H 0.7705 0.7730 0.4786 0.046 Uiso 1 1 calc R
C40 C 0.8715(2) 0.81704(15) 0.45558(16) 0.0406(7) Uani 1 1 d .
H40 H 0.8517 0.8018 0.4031 0.049 Uiso 1 1 calc R
C41 C 0.9487(2) 0.85602(17) 0.48707(16) 0.0447(7) Uani 1 1 d .
H41 H 0.9821 0.8676 0.4561 0.054 Uiso 1 1 calc R
C42 C 0.97789(17) 0.87838(15) 0.56348(15) 0.0346(6) Uani 1 1 d .
H42 H 1.0313 0.9051 0.5848 0.041 Uiso 1 1 calc R
C43 C 1.03520(14) 0.81345(12) 0.76208(14) 0.0230(5) Uani 1 1 d .
C44 C 1.06567(16) 0.75935(14) 0.72631(16) 0.0318(6) Uani 1 1 d .
H44 H 1.0489 0.7597 0.6716 0.038 Uiso 1 1 calc R
C45 C 1.12050(18) 0.70456(15) 0.76967(19) 0.0408(7) Uani 1 1 d .
H45 H 1.1406 0.6673 0.7447 0.049 Uiso 1 1 calc R
C46 C 1.14551(18) 0.70429(15) 0.8484(2) 0.0468(8) Uani 1 1 d .
H46 H 1.1840 0.6673 0.8780 0.056 Uiso 1 1 calc R
C47 C 1.1153(2) 0.75738(17) 0.88496(19) 0.0522(9) Uani 1 1 d .
H47 H 1.1327 0.7568 0.9397 0.063 Uiso 1 1 calc R
C48 C 1.05948(19) 0.81149(15) 0.84194(15) 0.0380(6) Uani 1 1 d .
H48 H 1.0377 0.8475 0.8672 0.046 Uiso 1 1 calc R
C49 C 1.04025(14) 0.96375(12) 0.72028(12) 0.0186(4) Uani 1 1 d .
C50 C 1.00609(15) 1.03419(12) 0.70952(13) 0.0231(5) Uani 1 1 d .
H50 H 0.9451 1.0416 0.6989 0.028 Uiso 1 1 calc R
C51 C 1.06014(16) 1.09348(13) 0.71415(15) 0.0285(5) Uani 1 1 d .
H51 H 1.0362 1.1414 0.7064 0.034 Uiso 1 1 calc R
C52 C 1.14885(16) 1.08309(13) 0.72997(14) 0.0290(5) Uani 1 1 d .
H52 H 1.1858 1.1239 0.7324 0.035 Uiso 1 1 calc R
C53 C 1.18394(16) 1.01391(14) 0.74220(16) 0.0339(6) Uani 1 1 d .
H53 H 1.2452 1.0070 0.7539 0.041 Uiso 1 1 calc R
C54 C 1.13015(15) 0.95430(14) 0.73758(15) 0.0293(5) Uani 1 1 d .
H54 H 1.1547 0.9066 0.7463 0.035 Uiso 1 1 calc R
C55 C 0.8296(2) 0.0270(2) 0.4828(2) 0.0661(10) Uani 1 1 d .
H55A H 0.8096 -0.0113 0.4424 0.079 Uiso 1 1 calc R
H55B H 0.8942 0.0221 0.5093 0.079 Uiso 1 1 calc R

loop_
_atom_site_aniso_label
_atom_site_aniso_U_11
_atom_site_aniso_U_22
_atom_site_aniso_U_33
_atom_site_aniso_U_23
_atom_site_aniso_U_13
_atom_site_aniso_U_12
Ag1 0.01574(8) 0.02563(9) 0.01406(8) -0.00040(6) 0.00405(6) -0.00024(6)
Ag2 0.01788(9) 0.03050(10) 0.02762(10) -0.00226(8) 0.00942(7) -0.00018(7)
Br1 0.02629(12) 0.01658(11) 0.02442(12) -0.00413(9) 0.00922(9) -0.00157(9)
Br2 0.02287(12) 0.01713(11) 0.02980(12) -0.00013(9) 0.01169(9) -0.00343(9)
Cl1 0.0336(4) 0.0446(4) 0.0609(5) 0.0043(4) 0.0058(3) 0.0034(3)
Cl2 0.0386(4) 0.1093(8) 0.0692(6) 0.0222(6) 0.0289(4) 0.0151(5)
P1 0.0140(3) 0.0151(3) 0.0136(3) 0.0006(2) 0.0043(2) 0.0015(2)
P2 0.0192(3) 0.0186(3) 0.0128(3) -0.0002(2) 0.0044(2) -0.0013(2)
P3 0.0154(3) 0.0180(3) 0.0228(3) -0.0013(2) 0.0071(2) 0.0002(2)
C1 0.0196(11) 0.0147(10) 0.0129(10) -0.0005(8) 0.0036(8) 0.0029(8)
C2 0.0245(12) 0.0244(12) 0.0181(11) -0.0007(9) 0.0069(9) -0.0063(9)
C3 0.0380(14) 0.0357(14) 0.0216(12) 0.0000(11) 0.0145(11) -0.0098(11)
C4 0.0437(15) 0.0269(13) 0.0159(11) -0.0020(10) 0.0086(11) 0.0000(11)
C5 0.0248(12) 0.0305(13) 0.0202(12) -0.0064(10) -0.0030(10) -0.0013(10)
C6 0.0184(11) 0.0291(13) 0.0238(12) -0.0029(10) 0.0056(9) -0.0014(9)
C7 0.0160(10) 0.0127(10) 0.0257(12) 0.0016(9) 0.0089(9) 0.0001(8)
C8 0.0233(12) 0.0242(12) 0.0315(13) 0.0071(10) 0.0100(10) 0.0031(10)
C9 0.0253(13) 0.0248(13) 0.0537(18) 0.0163(12) 0.0154(12) 0.0101(10)
C10 0.0248(13) 0.0160(12) 0.070(2) -0.0026(12) 0.0272(13) 0.0011(10)
C11 0.0322(14) 0.0255(13) 0.0477(16) -0.0143(12) 0.0213(13) -0.0044(11)
C12 0.0271(12) 0.0234(12) 0.0275(13) -0.0042(10) 0.0084(10) 0.0029(10)
C13 0.0161(10) 0.0169(10) 0.0148(10) 0.0014(8) 0.0040(8) 0.0000(8)
C14 0.0275(13) 0.0194(12) 0.0466(16) 0.0068(11) 0.0211(12) 0.0048(10)
C15 0.0369(14) 0.0178(12) 0.0498(17) 0.0036(11) 0.0210(13) 0.0028(11)
C16 0.0308(13) 0.0225(12) 0.0370(14) 0.0023(11) 0.0147(11) -0.0069(10)
C17 0.0292(14) 0.0298(14) 0.074(2) 0.0073(14) 0.0332(15) 0.0018(11)
C18 0.0277(13) 0.0186(12) 0.0569(17) 0.0059(12) 0.0246(12) 0.0048(10)
C19 0.0246(12) 0.0176(11) 0.0199(11) 0.0010(9) 0.0112(9) 0.0010(9)
C20 0.0334(14) 0.0363(15) 0.0268(13) 0.0062(11) 0.0079(11) -0.0081(11)
C21 0.0447(17) 0.0455(17) 0.0472(18) 0.0036(14) 0.0188(14) -0.0189(14)
C22 0.065(2) 0.0260(14) 0.0492(18) 0.0052(13) 0.0395(16) -0.0056(13)
C23 0.0590(18) 0.0282(14) 0.0254(13) 0.0091(11) 0.0258(13) 0.0110(13)
C24 0.0374(14) 0.0279(13) 0.0201(12) 0.0011(10) 0.0131(11) 0.0029(11)
C25 0.0201(11) 0.0240(12) 0.0136(10) 0.0008(9) 0.0038(8) -0.0039(9)
C26 0.0241(12) 0.0304(13) 0.0201(12) -0.0053(10) 0.0034(10) -0.0033(10)
C27 0.0270(13) 0.0396(15) 0.0309(14) -0.0026(12) 0.0064(11) 0.0039(11)
C28 0.0196(12) 0.0528(17) 0.0228(13) 0.0047(12) 0.0001(10) -0.0058(12)
C29 0.0313(14) 0.0490(17) 0.0203(12) -0.0085(12) -0.0001(11) -0.0152(13)
C30 0.0307(13) 0.0317(14) 0.0227(12) -0.0077(10) 0.0062(10) -0.0046(11)
C31 0.0270(12) 0.0207(11) 0.0194(11) -0.0039(9) 0.0062(9) 0.0020(9)
C32 0.087(3) 0.0322(16) 0.0502(19) 0.0051(14) 0.0456(19) 0.0147(16)
C33 0.131(4) 0.046(2) 0.082(3) -0.0008(19) 0.079(3) 0.024(2)
C34 0.083(3) 0.0279(16) 0.075(2) -0.0087(16) 0.039(2) 0.0142(16)
C35 0.059(2) 0.0225(14) 0.0525(19) 0.0016(13) 0.0183(16) 0.0038(13)
C36 0.0445(16) 0.0241(13) 0.0338(14) -0.0008(11) 0.0160(12) 0.0007(11)
C37 0.0191(11) 0.0197(11) 0.0227(12) -0.0012(9) 0.0032(9) 0.0005(9)
C38 0.0283(13) 0.0223(12) 0.0344(14) -0.0003(11) 0.0040(11) -0.0053(10)
C39 0.0369(15) 0.0260(14) 0.0368(15) -0.0022(12) -0.0047(12) -0.0081(11)
C40 0.0540(18) 0.0321(15) 0.0229(14) -0.0051(11) -0.0009(13) -0.0020(13)
C41 0.0509(18) 0.0556(19) 0.0287(15) -0.0079(14) 0.0158(13) -0.0076(15)
C42 0.0285(13) 0.0466(16) 0.0273(14) -0.0079(12) 0.0088(11) -0.0095(12)
C43 0.0163(11) 0.0198(11) 0.0299(13) 0.0004(10) 0.0052(9) -0.0007(9)
C44 0.0279(13) 0.0285(13) 0.0423(16) 0.0008(11) 0.0166(12) 0.0060(11)
C45 0.0297(14) 0.0256(14) 0.070(2) 0.0041(14) 0.0216(14) 0.0073(11)
C46 0.0251(14) 0.0285(15) 0.072(2) 0.0164(15) -0.0001(14) 0.0020(11)
C47 0.055(2) 0.0393(17) 0.0417(18) 0.0096(14) -0.0068(15) 0.0045(15)
C48 0.0463(17) 0.0292(14) 0.0297(14) -0.0018(11) 0.0037(12) 0.0046(12)
C49 0.0181(11) 0.0201(11) 0.0178(11) -0.0040(9) 0.0069(9) -0.0024(9)
C50 0.0182(11) 0.0257(12) 0.0243(12) 0.0013(10) 0.0063(9) 0.0013(9)
C51 0.0304(13) 0.0206(12) 0.0334(14) 0.0035(10) 0.0106(11) 0.0010(10)
C52 0.0293(13) 0.0269(13) 0.0302(13) -0.0011(11) 0.0103(11) -0.0105(10)
C53 0.0184(12) 0.0360(15) 0.0461(16) -0.0033(12) 0.0103(11) -0.0057(11)
C54 0.0199(12) 0.0240(12) 0.0437(15) -0.0009(11) 0.0114(11) 0.0018(10)
C55 0.047(2) 0.068(2) 0.086(3) -0.018(2) 0.029(2) 0.0072(18)

loop_
_atom_type_symbol
_atom_type_description
_atom_type_scat_dispersion_real
_atom_type_scat_dispersion_imag
_atom_type_scat_source
C C 0.0033 0.0016 'International Tables Vol C Tables 4.2.6.8 and 6.1.1.4'
H H 0.0000 0.0000 'International Tables Vol C Tables 4.2.6.8 and 6.1.1.4'
Br Br -0.2901 2.4595 'International Tables Vol C Tables 4.2.6.8 and 6.1.1.4'
P P 0.1023 0.0942 'International Tables Vol C Tables 4.2.6.8 and 6.1.1.4'
Ag Ag -0.8971 1.1015 'International Tables Vol C Tables 4.2.6.8 and 6.1.1.4'
Cl Cl 0.1484 0.1585 'International Tables Vol C Tables 4.2.6.8 and 6.1.1.4'

loop_
_geom_angle_atom_site_label_1
_geom_angle_atom_site_label_2
_geom_angle_atom_site_label_3
_geom_angle
P2 Ag1 P1 128.464(19)
P2 Ag1 Br1 106.548(15)
P1 Ag1 Br1 105.342(15)
P2 Ag1 Br2 105.340(15)
P1 Ag1 Br2 108.382(15)
Br1 Ag1 Br2 98.968(9)
P2 Ag1 Ag2 108.613(15)
P1 Ag1 Ag2 122.916(14)
Br1 Ag1 Ag2 50.365(6)
Br2 Ag1 Ag2 49.210(6)
P3 Ag2 Br2 131.852(17)
P3 Ag2 Br1 119.516(16)
Br2 Ag2 Br1 108.344(9)
P3 Ag2 Ag1 172.659(16)
Br2 Ag2 Ag1 55.137(6)
Br1 Ag2 Ag1 53.926(7)
Ag2 Br1 Ag1 75.709(8)
Ag2 Br2 Ag1 75.652(8)
C1 P1 C7 105.94(10)
C1 P1 C13 103.62(10)
C7 P1 C13 103.05(10)
C1 P1 Ag1 115.03(7)
C7 P1 Ag1 109.83(7)
C13 P1 Ag1 118.08(7)
C19 P2 C25 102.84(10)
C19 P2 C31 104.68(10)
C25 P2 C31 105.41(11)
C19 P2 Ag1 109.57(8)
C25 P2 Ag1 119.11(7)
C31 P2 Ag1 113.79(8)
C37 P3 C43 104.37(11)
C37 P3 C49 104.54(10)
C43 P3 C49 104.18(10)
C37 P3 Ag2 110.78(7)
C43 P3 Ag2 115.49(8)
C49 P3 Ag2 116.25(7)
C2 C1 C6 118.9(2)
C2 C1 P1 117.74(16)
C6 C1 P1 123.40(17)
C3 C2 C1 120.3(2)
C3 C2 H2 119.9
C1 C2 H2 119.9
C4 C3 C2 120.4(2)
C4 C3 H3 119.8
C2 C3 H3 119.8
C5 C4 C3 119.7(2)
C5 C4 H4 120.2
C3 C4 H4 120.2
C4 C5 C6 120.4(2)
C4 C5 H5 119.8
C6 C5 H5 119.8
C5 C6 C1 120.3(2)
C5 C6 H6 119.8
C1 C6 H6 119.8
C8 C7 C12 118.9(2)
C8 C7 P1 123.80(18)
C12 C7 P1 117.35(17)
C7 C8 C9 120.0(2)
C7 C8 H8 120.0
C9 C8 H8 120.0
C10 C9 C8 120.5(2)
C10 C9 H9 119.8
C8 C9 H9 119.8
C9 C10 C11 120.1(2)
C9 C10 H10 119.9
C11 C10 H10 119.9
C10 C11 C12 119.5(2)
C10 C11 H11 120.2
C12 C11 H11 120.2
C11 C12 C7 121.0(2)
C11 C12 H12 119.5
C7 C12 H12 119.5
C18 C13 C14 118.3(2)
C18 C13 P1 123.57(17)
C14 C13 P1 118.08(16)
C15 C14 C13 120.7(2)
C15 C14 H14 119.7
C13 C14 H14 119.7
C16 C15 C14 120.6(2)
C16 C15 H15 119.7
C14 C15 H15 119.7
C15 C16 C17 119.1(2)
C15 C16 H16 120.4
C17 C16 H16 120.4
C16 C17 C18 120.7(2)
C16 C17 H17 119.7
C18 C17 H17 119.7
C13 C18 C17 120.6(2)
C13 C18 H18 119.7
C17 C18 H18 119.7
C24 C19 C20 118.9(2)
C24 C19 P2 122.81(18)
C20 C19 P2 118.32(17)
C21 C20 C19 120.6(2)
C21 C20 H20 119.7
C19 C20 H20 119.7
C22 C21 C20 120.2(3)
C22 C21 H21 119.9
C20 C21 H21 119.9
C21 C22 C23 119.7(2)
C21 C22 H22 120.2
C23 C22 H22 120.2
C22 C23 C24 120.6(2)
C22 C23 H23 119.7
C24 C23 H23 119.7
C19 C24 C23 120.0(2)
C19 C24 H24 120.0
C23 C24 H24 120.0
C26 C25 C30 119.5(2)
C26 C25 P2 116.83(17)
C30 C25 P2 123.62(18)
C25 C26 C27 120.3(2)
C25 C26 H26 119.8
C27 C26 H26 119.8
C28 C27 C26 120.0(2)
C28 C27 H27 120.0
C26 C27 H27 120.0
C29 C28 C27 119.6(2)
C29 C28 H28 120.2
C27 C28 H28 120.2
C28 C29 C30 121.0(2)
C28 C29 H29 119.5
C30 C29 H29 119.5
C25 C30 C29 119.6(2)
C25 C30 H30 120.2
C29 C30 H30 120.2
C32 C31 C36 118.8(2)
C32 C31 P2 123.3(2)
C36 C31 P2 117.88(18)
C31 C32 C33 120.0(3)
C31 C32 H32 120.0
C33 C32 H32 120.0
C34 C33 C32 120.7(3)
C34 C33 H33 119.7
C32 C33 H33 119.7
C35 C34 C33 119.7(3)
C35 C34 H34 120.1
C33 C34 H34 120.1
C34 C35 C36 120.3(3)
C34 C35 H35 119.9
C36 C35 H35 119.9
C35 C36 C31 120.5(3)
C35 C36 H36 119.7
C31 C36 H36 119.7
C42 C37 C38 118.9(2)
C42 C37 P3 122.88(18)
C38 C37 P3 118.20(19)
C39 C38 C37 120.3(3)
C39 C38 H38 119.9
C37 C38 H38 119.9
C40 C39 C38 120.3(2)
C40 C39 H39 119.8
C38 C39 H39 119.8
C39 C40 C41 119.8(3)
C39 C40 H40 120.1
C41 C40 H40 120.1
C40 C41 C42 120.4(3)
C40 C41 H41 119.8
C42 C41 H41 119.8
C37 C42 C41 120.3(2)
C37 C42 H42 119.9
C41 C42 H42 119.9
C44 C43 C48 118.9(2)
C44 C43 P3 123.51(19)
C48 C43 P3 117.58(18)
C43 C44 C45 120.5(3)
C43 C44 H44 119.7
C45 C44 H44 119.7
C46 C45 C44 119.9(3)
C46 C45 H45 120.0
C44 C45 H45 120.0
C45 C46 C47 120.4(3)
C45 C46 H46 119.8
C47 C46 H46 119.8
C46 C47 C48 120.0(3)
C46 C47 H47 120.0
C48 C47 H47 120.0
C47 C48 C43 120.3(3)
C47 C48 H48 119.9
C43 C48 H48 119.9
C50 C49 C54 118.8(2)
C50 C49 P3 118.17(16)
C54 C49 P3 123.07(17)
C51 C50 C49 120.5(2)
C51 C50 H50 119.7
C49 C50 H50 119.7
C52 C51 C50 120.0(2)
C52 C51 H51 120.0
C50 C51 H51 120.0
C53 C52 C51 120.2(2)
C53 C52 H52 119.9
C51 C52 H52 119.9
C52 C53 C54 120.1(2)
C52 C53 H53 120.0
C54 C53 H53 120.0
C53 C54 C49 120.4(2)
C53 C54 H54 119.8
C49 C54 H54 119.8
Cl1 C55 Cl2 112.08(18)
Cl1 C55 H55A 109.2
Cl2 C55 H55A 109.2
Cl1 C55 H55B 109.2
Cl2 C55 H55B 109.2
H55A C55 H55B 107.9

loop_
_geom_bond_atom_site_label_1
_geom_bond_atom_site_label_2
_geom_bond_distance
Ag1 P2 2.4399(6)
Ag1 P1 2.4500(6)
Ag1 Br1 2.7670(3)
Ag1 Br2 2.8097(3)
Ag1 Ag2 3.3174(3)
Ag2 P3 2.3942(6)
Ag2 Br2 2.5925(3)
Ag2 Br1 2.6364(3)
Cl1 C55 1.743(4)
Cl2 C55 1.759(4)
P1 C1 1.820(2)
P1 C7 1.823(2)
P1 C13 1.830(2)
P2 C19 1.818(2)
P2 C25 1.821(2)
P2 C31 1.822(2)
P3 C37 1.816(2)
P3 C43 1.819(2)
P3 C49 1.819(2)
C1 C2 1.388(3)
C1 C6 1.393(3)
C2 C3 1.384(3)
C2 H2 0.9500
C3 C4 1.381(3)
C3 H3 0.9500
C4 C5 1.374(4)
C4 H4 0.9500
C5 C6 1.385(3)
C5 H5 0.9500
C6 H6 0.9500
C7 C8 1.382(3)
C7 C12 1.397(3)
C8 C9 1.392(3)
C8 H8 0.9500
C9 C10 1.378(4)
C9 H9 0.9500
C10 C11 1.379(4)
C10 H10 0.9500
C11 C12 1.382(3)
C11 H11 0.9500
C12 H12 0.9500
C13 C18 1.379(3)
C13 C14 1.391(3)
C14 C15 1.380(3)
C14 H14 0.9500
C15 C16 1.373(3)
C15 H15 0.9500
C16 C17 1.374(4)
C16 H16 0.9500
C17 C18 1.386(3)
C17 H17 0.9500
C18 H18 0.9500
C19 C24 1.383(3)
C19 C20 1.386(3)
C20 C21 1.381(4)
C20 H20 0.9500
C21 C22 1.371(4)
C21 H21 0.9500
C22 C23 1.373(4)
C22 H22 0.9500
C23 C24 1.387(3)
C23 H23 0.9500
C24 H24 0.9500
C25 C26 1.386(3)
C25 C30 1.388(3)
C26 C27 1.390(3)
C26 H26 0.9500
C27 C28 1.383(4)
C27 H27 0.9500
C28 C29 1.373(4)
C28 H28 0.9500
C29 C30 1.390(4)
C29 H29 0.9500
C30 H30 0.9500
C31 C32 1.378(4)
C31 C36 1.386(3)
C32 C33 1.384(4)
C32 H32 0.9500
C33 C34 1.372(5)
C33 H33 0.9500
C34 C35 1.359(4)
C34 H34 0.9500
C35 C36 1.383(4)
C35 H35 0.9500
C36 H36 0.9500
C37 C42 1.383(3)
C37 C38 1.390(3)
C38 C39 1.385(4)
C38 H38 0.9500
C39 C40 1.369(4)
C39 H39 0.9500
C40 C41 1.376(4)
C40 H40 0.9500
C41 C42 1.383(4)
C41 H41 0.9500
C42 H42 0.9500
C43 C44 1.384(3)
C43 C48 1.389(4)
C44 C45 1.388(4)
C44 H44 0.9500
C45 C46 1.366(4)
C45 H45 0.9500
C46 C47 1.378(5)
C46 H46 0.9500
C47 C48 1.384(4)
C47 H47 0.9500
C48 H48 0.9500
C49 C50 1.390(3)
C49 C54 1.392(3)
C50 C51 1.382(3)
C50 H50 0.9500
C51 C52 1.380(3)
C51 H51 0.9500
C52 C53 1.375(4)
C52 H52 0.9500
C53 C54 1.384(3)
C53 H53 0.9500
C54 H54 0.9500
C55 H55A 0.9900
C55 H55B 0.9900

loop_
_geom_torsion_atom_site_label_1
_geom_torsion_atom_site_label_2
_geom_torsion_atom_site_label_3
_geom_torsion_atom_site_label_4
_geom_torsion
P2 Ag1 Ag2 P3 68.57(13)
P1 Ag1 Ag2 P3 -110.52(13)
Br1 Ag1 Ag2 P3 -27.82(12)
Br2 Ag1 Ag2 P3 163.05(13)
P2 Ag1 Ag2 Br2 -94.479(17)
P1 Ag1 Ag2 Br2 86.423(18)
Br1 Ag1 Ag2 Br2 169.131(11)
P2 Ag1 Ag2 Br1 96.390(16)
P1 Ag1 Ag2 Br1 -82.708(18)
Br2 Ag1 Ag2 Br1 -169.131(11)
P3 Ag2 Br1 Ag1 176.072(18)
Br2 Ag2 Br1 Ag1 -9.381(9)
P2 Ag1 Br1 Ag2 -100.733(16)
P1 Ag1 Br1 Ag2 120.294(15)
Br2 Ag1 Br1 Ag2 8.310(8)
P3 Ag2 Br2 Ag1 -177.13(2)
Br1 Ag2 Br2 Ag1 9.240(9)
P2 Ag1 Br2 Ag2 101.562(16)
P1 Ag1 Br2 Ag2 -118.008(15)
Br1 Ag1 Br2 Ag2 -8.454(8)
P2 Ag1 P1 C1 177.76(8)
Br1 Ag1 P1 C1 -55.72(8)
Br2 Ag1 P1 C1 49.44(8)
Ag2 Ag1 P1 C1 -3.33(8)
P2 Ag1 P1 C7 58.38(8)
Br1 Ag1 P1 C7 -175.10(7)
Br2 Ag1 P1 C7 -69.94(8)
Ag2 Ag1 P1 C7 -122.71(7)
P2 Ag1 P1 C13 -59.30(8)
Br1 Ag1 P1 C13 67.22(8)
Br2 Ag1 P1 C13 172.38(8)
Ag2 Ag1 P1 C13 119.61(8)
P1 Ag1 P2 C19 53.46(8)
Br1 Ag1 P2 C19 -72.59(8)
Br2 Ag1 P2 C19 -177.08(8)
Ag2 Ag1 P2 C19 -125.57(8)
P1 Ag1 P2 C25 171.36(8)
Br1 Ag1 P2 C25 45.31(9)
Br2 Ag1 P2 C25 -59.17(9)
Ag2 Ag1 P2 C25 -7.67(9)
P1 Ag1 P2 C31 -63.33(9)
Br1 Ag1 P2 C31 170.62(8)
Br2 Ag1 P2 C31 66.13(9)
Ag2 Ag1 P2 C31 117.64(9)
Br2 Ag2 P3 C37 -91.51(8)
Br1 Ag2 P3 C37 81.53(8)
Ag1 Ag2 P3 C37 107.21(14)
Br2 Ag2 P3 C43 150.12(8)
Br1 Ag2 P3 C43 -36.83(9)
Ag1 Ag2 P3 C43 -11.15(17)
Br2 Ag2 P3 C49 27.59(9)
Br1 Ag2 P3 C49 -159.36(8)
Ag1 Ag2 P3 C49 -133.68(13)
C7 P1 C1 C2 102.71(18)
C13 P1 C1 C2 -149.18(17)
Ag1 P1 C1 C2 -18.81(19)
C7 P1 C1 C6 -76.6(2)
C13 P1 C1 C6 31.5(2)
Ag1 P1 C1 C6 161.84(16)
C6 C1 C2 C3 0.3(3)
P1 C1 C2 C3 -179.11(19)
C1 C2 C3 C4 1.3(4)
C2 C3 C4 C5 -1.7(4)
C3 C4 C5 C6 0.6(4)
C4 C5 C6 C1 0.9(4)
C2 C1 C6 C5 -1.3(3)
P1 C1 C6 C5 178.00(18)
C1 P1 C7 C8 11.3(2)
C13 P1 C7 C8 -97.2(2)
Ag1 P1 C7 C8 136.12(18)
C1 P1 C7 C12 -168.51(17)
C13 P1 C7 C12 82.96(19)
Ag1 P1 C7 C12 -43.71(19)
C12 C7 C8 C9 0.5(3)
P1 C7 C8 C9 -179.35(18)
C7 C8 C9 C10 -1.2(4)
C8 C9 C10 C11 0.7(4)
C9 C10 C11 C12 0.5(4)
C10 C11 C12 C7 -1.2(4)
C8 C7 C12 C11 0.7(3)
P1 C7 C12 C11 -179.43(19)
C1 P1 C13 C18 -104.5(2)
C7 P1 C13 C18 5.7(2)
Ag1 P1 C13 C18 126.93(19)
C1 P1 C13 C14 76.4(2)
C7 P1 C13 C14 -173.33(19)
Ag1 P1 C13 C14 -52.1(2)
C18 C13 C14 C15 1.1(4)
P1 C13 C14 C15 -179.8(2)
C13 C14 C15 C16 -1.2(4)
C14 C15 C16 C17 0.4(4)
C15 C16 C17 C18 0.4(4)
C14 C13 C18 C17 -0.3(4)
P1 C13 C18 C17 -179.3(2)
C16 C17 C18 C13 -0.5(5)
C25 P2 C19 C24 28.2(2)
C31 P2 C19 C24 -81.8(2)
Ag1 P2 C19 C24 155.81(17)
C25 P2 C19 C20 -150.80(19)
C31 P2 C19 C20 99.2(2)
Ag1 P2 C19 C20 -23.2(2)
C24 C19 C20 C21 1.0(4)
P2 C19 C20 C21 -180.0(2)
C19 C20 C21 C22 -0.5(5)
C20 C21 C22 C23 -0.3(5)
C21 C22 C23 C24 0.6(4)
C20 C19 C24 C23 -0.7(3)
P2 C19 C24 C23 -179.67(18)
C22 C23 C24 C19 -0.1(4)
C19 P2 C25 C26 79.11(19)
C31 P2 C25 C26 -171.47(18)
Ag1 P2 C25 C26 -42.2(2)
C19 P2 C25 C30 -98.4(2)
C31 P2 C25 C30 11.0(2)
Ag1 P2 C25 C30 140.24(18)
C30 C25 C26 C27 1.2(4)
P2 C25 C26 C27 -176.43(19)
C25 C26 C27 C28 -1.6(4)
C26 C27 C28 C29 0.9(4)
C27 C28 C29 C30 0.2(4)
C26 C25 C30 C29 -0.1(4)
P2 C25 C30 C29 177.35(19)
C28 C29 C30 C25 -0.6(4)
C19 P2 C31 C32 13.0(3)
C25 P2 C31 C32 -95.1(3)
Ag1 P2 C31 C32 132.6(2)
C19 P2 C31 C36 -164.4(2)
C25 P2 C31 C36 87.5(2)
Ag1 P2 C31 C36 -44.8(2)
C36 C31 C32 C33 -0.2(5)
P2 C31 C32 C33 -177.6(3)
C31 C32 C33 C34 -0.7(6)
C32 C33 C34 C35 1.1(7)
C33 C34 C35 C36 -0.7(6)
C34 C35 C36 C31 -0.2(5)
C32 C31 C36 C35 0.6(4)
P2 C31 C36 C35 178.1(2)
C43 P3 C37 C42 -87.4(2)
C49 P3 C37 C42 21.8(2)
Ag2 P3 C37 C42 147.7(2)
C43 P3 C37 C38 91.7(2)
C49 P3 C37 C38 -159.20(18)
Ag2 P3 C37 C38 -33.3(2)
C42 C37 C38 C39 0.5(4)
P3 C37 C38 C39 -178.52(19)
C37 C38 C39 C40 -0.8(4)
C38 C39 C40 C41 0.5(4)
C39 C40 C41 C42 0.0(5)
C38 C37 C42 C41 -0.1(4)
P3 C37 C42 C41 179.0(2)
C40 C41 C42 C37 -0.2(5)
C37 P3 C43 C44 11.5(2)
C49 P3 C43 C44 -97.9(2)
Ag2 P3 C43 C44 133.35(19)
C37 P3 C43 C48 -168.7(2)
C49 P3 C43 C48 81.9(2)
Ag2 P3 C43 C48 -46.8(2)
C48 C43 C44 C45 -0.8(4)
P3 C43 C44 C45 179.01(19)
C43 C44 C45 C46 -0.7(4)
C44 C45 C46 C47 1.2(4)
C45 C46 C47 C48 -0.2(5)
C46 C47 C48 C43 -1.3(5)
C44 C43 C48 C47 1.8(4)
P3 C43 C48 C47 -178.0(2)
C37 P3 C49 C50 91.38(19)
C43 P3 C49 C50 -159.35(18)
Ag2 P3 C49 C50 -31.1(2)
C37 P3 C49 C54 -88.0(2)
C43 P3 C49 C54 21.3(2)
Ag2 P3 C49 C54 149.53(18)
C54 C49 C50 C51 1.5(3)
P3 C49 C50 C51 -177.93(18)
C49 C50 C51 C52 -0.3(4)
C50 C51 C52 C53 -0.9(4)
C51 C52 C53 C54 1.0(4)
C52 C53 C54 C49 0.2(4)
C50 C49 C54 C53 -1.4(4)
P3 C49 C54 C53 178.0(2)
